data_7242086
loop_
_publ_author_name
'Yu, Huaguang'
'Sun, Jing'

_publ_section_title
;
 Synthesis, structure, and fluorescence properties of coordination
 polymers of 3,5-bis(1&#x2032;,2&#x2032;,4&#x2032;-triazol-1&#x2032;-yl)
 pyridine
;
_journal_issue 8
_journal_name_full CrystEngComm
_journal_page_first 1744
_journal_page_last 1755
_journal_paper_doi 10.1039/D0CE01649G
_journal_volume 23
_journal_year 2021
_chemical_formula_moiety '0.5(C54 H50 Cd6 N14 O36)'
_chemical_formula_sum 'C27 H25 Cd3 N7 O18'
_chemical_formula_weight 1072.74
_space_group_crystal_system monoclinic
_space_group_IT_number 15
_space_group_name_Hall '-C 2yc'
_space_group_name_H-M_alt 'C 1 2/c 1'
_atom_sites_solution_hydrogens mixed
_atom_sites_solution_primary direct
_audit_block_doi 10.5517/ccdc.csd.cc26mb7f
_audit_creation_date 2020-08-31
_audit_creation_method
;
Olex2 1.2
(compiled 2018.05.29 svn.r3508 for OlexSys, GUI svn.r5506)
;
_audit_update_record
;
2020-11-14 deposited with the CCDC.	2021-01-14 downloaded from the CCDC.
;
_cell_angle_alpha 90
_cell_angle_beta 99.791(3)
_cell_angle_gamma 90
_cell_formula_units_Z 4
_cell_length_a 20.4571(13)
_cell_length_b 16.4629(13)
_cell_length_c 10.3821(7)
_cell_measurement_reflns_used 9951
_cell_measurement_temperature 295(2)
_cell_measurement_theta_max 27.59
_cell_measurement_theta_min 2.41
_cell_volume 3445.6(4)
_computing_cell_refinement 'SAINT v8.37A (Bruker, 2015)'
_computing_data_reduction 'SAINT v8.37A (Bruker, 2015)'
_computing_molecular_graphics 'Olex2 (Dolomanov et al., 2009)'
_computing_publication_material 'Olex2 (Dolomanov et al., 2009)'
_computing_structure_refinement 'XL (Sheldrick, 2008)'
_computing_structure_solution 'ShelXS (Sheldrick, 2008)'
_diffrn_ambient_temperature 295
_diffrn_measured_fraction_theta_full 0.998
_diffrn_measured_fraction_theta_max 0.996
_diffrn_measurement_device_type 'Bruker APEX-II CCD'
_diffrn_measurement_method '\f and \w scans'
_diffrn_radiation_type MoK\a
_diffrn_radiation_wavelength 0.71073
_diffrn_reflns_av_R_equivalents 0.0544
_diffrn_reflns_av_unetI/netI 0.0275
_diffrn_reflns_Laue_measured_fraction_full 0.998
_diffrn_reflns_Laue_measured_fraction_max 0.996
_diffrn_reflns_limit_h_max 26
_diffrn_reflns_limit_h_min -26
_diffrn_reflns_limit_k_max 21
_diffrn_reflns_limit_k_min -21
_diffrn_reflns_limit_l_max 13
_diffrn_reflns_limit_l_min -13
_diffrn_reflns_number 26606
_diffrn_reflns_point_group_measured_fraction_full 0.998
_diffrn_reflns_point_group_measured_fraction_max 0.996
_diffrn_reflns_theta_full 25.242
_diffrn_reflns_theta_max 27.603
_diffrn_reflns_theta_min 2.020
_diffrn_standards_number 0
_exptl_absorpt_coefficient_mu 1.926
_exptl_absorpt_correction_type none
_exptl_crystal_colour colorless
_exptl_crystal_density_diffrn 2.068
_exptl_crystal_description bipyramid
_exptl_crystal_F_000 2096
_exptl_crystal_size_max 0.40
_exptl_crystal_size_mid 0.30
_exptl_crystal_size_min 0.30
_refine_diff_density_max 0.390
_refine_diff_density_min -0.450
_refine_diff_density_rms 0.075
_refine_ls_extinction_coef 0.00101(6)
_refine_ls_extinction_expression Fc^*^=kFc[1+0.001xFc^2^\l^3^/sin(2\q)]^-1/4^
_refine_ls_extinction_method 'SHELXL-2014/7 (Sheldrick 2014'
_refine_ls_goodness_of_fit_ref 1.036
_refine_ls_hydrogen_treatment constr
_refine_ls_matrix_type full
_refine_ls_number_parameters 254
_refine_ls_number_reflns 3994
_refine_ls_number_restraints 0
_refine_ls_restrained_S_all 1.036
_refine_ls_R_factor_all 0.0311
_refine_ls_R_factor_gt 0.0228
_refine_ls_shift/su_max 0.002
_refine_ls_shift/su_mean 0.000
_refine_ls_structure_factor_coef Fsqd
_refine_ls_weighting_details 'w=1/[\s^2^(Fo^2^)+(0.0269P)^2^+2.9373P] where P=(Fo^2^+2Fc^2^)/3'
_refine_ls_weighting_scheme calc
_refine_ls_wR_factor_gt 0.0542
_refine_ls_wR_factor_ref 0.0570
_reflns_Friedel_coverage 0.000
_reflns_number_gt 3352
_reflns_number_total 3994
_reflns_threshold_expression 'I > 2\s(I)'
_cod_data_source_file d0ce01649g2.cif
_cod_data_source_block 111_sq
_cod_depositor_comments 'Adding full bibliography for 7242085--7242088.cif.'
_cod_database_code 7242086
_shelx_shelxl_version_number 2014/7
_shelx_space_group_comment
;
The symmetry employed for this shelxl refinement is uniquely defined
by the following loop, which should always be used as a source of
symmetry information in preference to the above space-group names.
They are only intended as comments.
;
_olex2_refinement_description
;
1. Fixed Uiso
 At 1.2 times of:
  All C(H) groups
 At 1.5 times of:
  All O(H,H) groups
2.a Rotating group:
 O9(H9A,H9B), O8(H8A,H8B), O7(H7A,H7B)
2.b Aromatic/amide H refined with riding coordinates:
 C13(H13), C5(H5), C9(H9), C7(H7), C10(H10), C14(H14), C11(H11)
;
_olex2_submission_special_instructions 'No special instructions were received'

loop_
_space_group_symop_operation_xyz
'x, y, z'
'-x, y, -z+1/2'
'x+1/2, y+1/2, z'
'-x+1/2, y+1/2, -z+1/2'
'-x, -y, -z'
'x, -y, z-1/2'
'-x+1/2, -y+1/2, -z'
'x+1/2, -y+1/2, z-1/2'

loop_
_atom_site_label
_atom_site_type_symbol
_atom_site_fract_x
_atom_site_fract_y
_atom_site_fract_z
_atom_site_U_iso_or_equiv
_atom_site_adp_type
_atom_site_occupancy
_atom_site_site_symmetry_order
_atom_site_calc_flag
_atom_site_refinement_flags_posn
_atom_site_refinement_flags_adp
_atom_site_refinement_flags_occupancy
_atom_site_disorder_assembly
_atom_site_disorder_group
Cd1 Cd 0.5000 0.93431(2) 0.2500 0.02053(7) Uani 1 2 d S T P . .
Cd2 Cd 0.30266(2) 0.43543(2) 0.58455(2) 0.02515(7) Uani 1 1 d . . . . .
O2 O 0.44362(9) 0.82297(10) 0.32349(17) 0.0405(4) Uani 1 1 d . . . . .
O6 O 0.28808(11) 0.93606(9) 0.77717(19) 0.0460(5) Uani 1 1 d . . . . .
O4 O 0.29631(11) 0.56758(9) 0.6374(2) 0.0513(6) Uani 1 1 d . . . . .
N4 N 0.5000 0.08149(14) 0.2500 0.0191(5) Uani 1 2 d S T P . .
N2 N 0.42190(8) 0.24727(10) 0.40345(15) 0.0187(3) Uani 1 1 d . . . . .
N1 N 0.36384(9) 0.33382(10) 0.49572(17) 0.0256(4) Uani 1 1 d . . . . .
O3 O 0.36021(11) 0.55838(9) 0.49022(18) 0.0458(5) Uani 1 1 d . . . . .
O1 O 0.42871(8) 0.93723(8) 0.42030(15) 0.0294(4) Uani 1 1 d . . . . .
O5 O 0.23070(9) 0.82752(10) 0.80353(17) 0.0416(4) Uani 1 1 d . . . . .
O9 O 0.39876(10) 0.43728(10) 0.75471(18) 0.0415(4) Uani 1 1 d . . . . .
H9A H 0.4119 0.3925 0.7215 0.062 Uiso 1 1 d GR . . . .
H9B H 0.3870 0.4388 0.8326 0.062 Uiso 1 1 d GR . . . .
O8 O 0.23318(9) 0.42390(10) 0.38311(18) 0.0435(4) Uani 1 1 d . . . . .
H8A H 0.2533 0.4400 0.3190 0.065 Uiso 1 1 d GR . . . .
H8B H 0.1977 0.4545 0.3814 0.065 Uiso 1 1 d GR . . . .
N3 N 0.39046(9) 0.20251(11) 0.48497(18) 0.0295(4) Uani 1 1 d . . . . .
C1 C 0.41835(10) 0.86215(12) 0.40624(19) 0.0205(4) Uani 1 1 d . . . . .
C12 C 0.46206(9) 0.20729(12) 0.32350(18) 0.0180(4) Uani 1 1 d . . . . .
C13 C 0.5000 0.25148(17) 0.2500 0.0195(6) Uani 1 2 d S T P . .
H13 H 0.5000 0.3080 0.2500 0.023 Uiso 1 2 calc RS T P . .
C5 C 0.37247(10) 0.73309(12) 0.48444(19) 0.0193(4) Uani 1 1 d . . . . .
H5 H 0.3945 0.7045 0.4275 0.023 Uiso 1 1 calc R . . . .
C4 C 0.37656(9) 0.81744(12) 0.48900(18) 0.0174(4) Uani 1 1 d . . . . .
C3 C 0.27311(10) 0.86436(13) 0.7510(2) 0.0226(4) Uani 1 1 d . . . . .
C9 C 0.34361(9) 0.85977(13) 0.57509(17) 0.0184(4) Uani 1 1 d . . . . .
H9 H 0.3463 0.9161 0.5791 0.022 Uiso 1 1 calc R . . . .
C8 C 0.30668(9) 0.81833(12) 0.65526(18) 0.0178(4) Uani 1 1 d . . . . .
C2 C 0.33085(11) 0.59997(13) 0.5624(2) 0.0254(5) Uani 1 1 d . . . . .
C6 C 0.33559(10) 0.69096(12) 0.56442(18) 0.0191(4) Uani 1 1 d . . . . .
C7 C 0.30236(10) 0.73454(12) 0.64859(19) 0.0199(4) Uani 1 1 d . . . . .
H7 H 0.2770 0.7070 0.7008 0.024 Uiso 1 1 calc R . . . .
C10 C 0.40472(11) 0.32524(12) 0.4118(2) 0.0256(5) Uani 1 1 d . . . . .
H10 H 0.4196 0.3675 0.3647 0.031 Uiso 1 1 calc R . . . .
C14 C 0.46094(10) 0.12324(12) 0.31759(18) 0.0193(4) Uani 1 1 d . . . . .
H14 H 0.4322 0.0950 0.3619 0.023 Uiso 1 1 calc R . . . .
C11 C 0.35682(11) 0.25655(13) 0.5373(2) 0.0310(5) Uani 1 1 d . . . . .
H11 H 0.3301 0.2434 0.5983 0.037 Uiso 1 1 calc R . . . .
O7 O 0.59287(8) 0.95191(9) 0.40553(15) 0.0276(3) Uani 1 1 d . . . . .
H7A H 0.6040 0.9065 0.4497 0.041 Uiso 1 1 d GR . . . .
H7B H 0.5864 0.9897 0.4629 0.041 Uiso 1 1 d GR . . . .

loop_
_atom_site_aniso_label
_atom_site_aniso_U_11
_atom_site_aniso_U_22
_atom_site_aniso_U_33
_atom_site_aniso_U_23
_atom_site_aniso_U_13
_atom_site_aniso_U_12
Cd1 0.02730(12) 0.01462(11) 0.02384(12) 0.000 0.01627(9) 0.000
Cd2 0.03583(11) 0.01393(9) 0.03061(10) 0.00098(6) 0.01967(7) 0.00186(6)
O2 0.0599(11) 0.0253(9) 0.0489(11) -0.0011(7) 0.0448(9) -0.0010(8)
O6 0.0724(14) 0.0206(9) 0.0558(12) -0.0075(7) 0.0414(10) -0.0001(8)
O4 0.0622(13) 0.0143(8) 0.0898(16) 0.0081(8) 0.0479(12) -0.0017(8)
N4 0.0250(13) 0.0142(11) 0.0204(12) 0.000 0.0106(10) 0.000
N2 0.0257(9) 0.0132(8) 0.0201(8) 0.0002(6) 0.0124(7) 0.0003(7)
N1 0.0330(10) 0.0197(9) 0.0276(9) -0.0005(7) 0.0154(8) 0.0040(8)
O3 0.0871(15) 0.0173(8) 0.0400(10) -0.0016(7) 0.0312(10) 0.0031(9)
O1 0.0441(10) 0.0194(8) 0.0299(8) 0.0000(6) 0.0216(7) -0.0084(7)
O5 0.0511(11) 0.0356(9) 0.0495(10) -0.0086(8) 0.0410(9) -0.0096(8)
O9 0.0526(11) 0.0398(11) 0.0348(10) -0.0037(7) 0.0151(8) 0.0043(8)
O8 0.0416(10) 0.0455(11) 0.0444(11) 0.0135(8) 0.0101(8) 0.0036(9)
N3 0.0410(11) 0.0191(9) 0.0354(10) 0.0039(8) 0.0270(9) 0.0042(8)
C1 0.0214(10) 0.0205(10) 0.0217(10) 0.0043(8) 0.0098(8) -0.0006(8)
C12 0.0195(10) 0.0191(10) 0.0167(9) -0.0020(8) 0.0072(8) 0.0020(8)
C13 0.0260(15) 0.0120(13) 0.0222(14) 0.000 0.0084(12) 0.000
C5 0.0222(10) 0.0176(10) 0.0200(10) -0.0009(8) 0.0092(8) -0.0001(8)
C4 0.0198(9) 0.0173(10) 0.0170(9) 0.0022(7) 0.0080(8) -0.0003(8)
C3 0.0251(11) 0.0233(11) 0.0226(10) 0.0040(8) 0.0128(8) 0.0051(9)
C9 0.0212(10) 0.0144(10) 0.0217(10) 0.0011(7) 0.0093(8) -0.0011(8)
C8 0.0175(9) 0.0185(10) 0.0191(10) 0.0010(8) 0.0079(8) 0.0013(8)
C2 0.0309(11) 0.0164(11) 0.0294(11) 0.0028(9) 0.0062(9) -0.0023(9)
C6 0.0222(10) 0.0156(10) 0.0202(10) 0.0009(7) 0.0055(8) -0.0008(8)
C7 0.0200(10) 0.0204(10) 0.0210(10) 0.0061(8) 0.0085(8) -0.0003(8)
C10 0.0363(12) 0.0169(10) 0.0278(11) -0.0003(8) 0.0176(10) 0.0010(9)
C14 0.0235(10) 0.0175(10) 0.0200(10) 0.0008(8) 0.0127(8) -0.0014(8)
C11 0.0409(13) 0.0222(11) 0.0375(12) 0.0024(10) 0.0283(11) 0.0042(10)
O7 0.0370(9) 0.0192(7) 0.0287(8) 0.0002(6) 0.0112(7) 0.0013(7)

loop_
_atom_type_symbol
_atom_type_description
_atom_type_scat_dispersion_real
_atom_type_scat_dispersion_imag
_atom_type_scat_source
C C 0.0033 0.0016 'International Tables Vol C Tables 4.2.6.8 and 6.1.1.4'
H H 0.0000 0.0000 'International Tables Vol C Tables 4.2.6.8 and 6.1.1.4'
Cd Cd -0.8075 1.2024 'International Tables Vol C Tables 4.2.6.8 and 6.1.1.4'
N N 0.0061 0.0033 'International Tables Vol C Tables 4.2.6.8 and 6.1.1.4'
O O 0.0106 0.0060 'International Tables Vol C Tables 4.2.6.8 and 6.1.1.4'

loop_
_geom_angle_atom_site_label_1
_geom_angle_atom_site_label_2
_geom_angle_atom_site_label_3
_geom_angle
_geom_angle_site_symmetry_1
_geom_angle_site_symmetry_3
_geom_angle_publ_flag
O2 Cd1 O2 78.11(8) . 2_655 ?
O2 Cd1 N4 140.95(4) . 1_565 ?
O2 Cd1 N4 140.95(4) 2_655 1_565 ?
O2 Cd1 O1 128.71(5) 2_655 . ?
O2 Cd1 O1 53.48(5) 2_655 2_655 ?
O2 Cd1 O1 128.71(5) . 2_655 ?
O2 Cd1 O1 53.47(5) . . ?
N4 Cd1 O1 88.89(3) 1_565 2_655 ?
N4 Cd1 O1 88.89(3) 1_565 . ?
O1 Cd1 O1 177.78(6) . 2_655 ?
O7 Cd1 O2 86.21(6) 2_655 . ?
O7 Cd1 O2 105.21(6) . . ?
O7 Cd1 O2 105.21(6) 2_655 2_655 ?
O7 Cd1 O2 86.21(6) . 2_655 ?
O7 Cd1 N4 82.74(4) 2_655 1_565 ?
O7 Cd1 N4 82.74(4) . 1_565 ?
O7 Cd1 O1 90.73(5) . . ?
O7 Cd1 O1 88.99(6) . 2_655 ?
O7 Cd1 O1 88.99(6) 2_655 . ?
O7 Cd1 O1 90.73(6) 2_655 2_655 ?
O7 Cd1 O7 165.48(7) . 2_655 ?
O6 Cd2 O3 129.01(5) 4_546 . ?
O4 Cd2 O6 77.28(6) . 4_546 ?
O4 Cd2 N1 146.43(6) . . ?
O4 Cd2 O3 52.54(6) . . ?
O4 Cd2 O5 126.24(6) . 4_546 ?
O4 Cd2 O9 83.28(7) . . ?
O4 Cd2 O8 104.23(8) . . ?
N1 Cd2 O6 135.28(5) . 4_546 ?
N1 Cd2 O3 95.72(6) . . ?
N1 Cd2 O9 82.82(6) . . ?
O5 Cd2 O6 53.48(5) 4_546 4_546 ?
O5 Cd2 N1 82.67(6) 4_546 . ?
O5 Cd2 O3 169.43(7) 4_546 . ?
O5 Cd2 O9 85.07(7) 4_546 . ?
O5 Cd2 O8 101.74(7) 4_546 . ?
O9 Cd2 O6 99.76(7) . 4_546 ?
O9 Cd2 O3 84.36(6) . . ?
O8 Cd2 O6 96.61(7) . 4_546 ?
O8 Cd2 N1 82.82(7) . . ?
O8 Cd2 O3 88.38(6) . . ?
O8 Cd2 O9 163.17(7) . . ?
C1 O2 Cd1 95.91(13) . . ?
C3 O6 Cd2 86.72(13) . 4_556 ?
C2 O4 Cd2 101.36(15) . . ?
C14 N4 Cd1 120.87(12) 2_655 1_545 ?
C14 N4 Cd1 120.87(12) . 1_545 ?
C14 N4 C14 118.3(2) . 2_655 ?
N3 N2 C12 119.46(16) . . ?
C10 N2 N3 108.77(15) . . ?
C10 N2 C12 131.67(17) . . ?
C10 N1 Cd2 140.56(14) . . ?
C10 N1 C11 102.94(17) . . ?
C11 N1 Cd2 116.49(13) . . ?
C2 O3 Cd2 84.62(13) . . ?
C1 O1 Cd1 90.35(12) . . ?
C3 O5 Cd2 97.66(13) . 4_556 ?
Cd2 O9 H9A 88.1 . . ?
Cd2 O9 H9B 110.9 . . ?
H9A O9 H9B 122.3 . . ?
Cd2 O8 H8A 111.2 . . ?
Cd2 O8 H8B 110.3 . . ?
H8A O8 H8B 107.6 . . ?
C11 N3 N2 103.24(16) . . ?
O2 C1 O1 120.26(18) . . ?
O2 C1 C4 118.71(18) . . ?
O1 C1 C4 121.03(18) . . ?
C13 C12 N2 120.77(18) . . ?
C13 C12 C14 120.49(18) . . ?
C14 C12 N2 118.72(16) . . ?
C12 C13 C12 116.6(2) . 2_655 ?
C12 C13 H13 121.7 2_655 . ?
C12 C13 H13 121.7 . . ?
C4 C5 H5 119.6 . . ?
C4 C5 C6 120.71(18) . . ?
C6 C5 H5 119.6 . . ?
C5 C4 C1 120.40(17) . . ?
C5 C4 C9 119.19(17) . . ?
C9 C4 C1 120.36(18) . . ?
O6 C3 Cd2 66.62(12) . 4_556 ?
O6 C3 O5 121.88(19) . . ?
O6 C3 C8 120.09(18) . . ?
O5 C3 Cd2 55.46(10) . 4_556 ?
O5 C3 C8 118.02(18) . . ?
C8 C3 Cd2 172.37(15) . 4_556 ?
C4 C9 H9 119.7 . . ?
C8 C9 C4 120.56(19) . . ?
C8 C9 H9 119.7 . . ?
C9 C8 C3 120.15(18) . . ?
C7 C8 C3 120.18(17) . . ?
C7 C8 C9 119.65(17) . . ?
O4 C2 C6 117.17(19) . . ?
O3 C2 O4 121.4(2) . . ?
O3 C2 C6 121.45(19) . . ?
C5 C6 C2 121.81(18) . . ?
C7 C6 C5 119.16(19) . . ?
C7 C6 C2 119.04(17) . . ?
C8 C7 C6 120.73(18) . . ?
C8 C7 H7 119.6 . . ?
C6 C7 H7 119.6 . . ?
N2 C10 H10 124.8 . . ?
N1 C10 N2 110.47(18) . . ?
N1 C10 H10 124.8 . . ?
N4 C14 C12 121.93(18) . . ?
N4 C14 H14 119.0 . . ?
C12 C14 H14 119.0 . . ?
N1 C11 H11 122.7 . . ?
N3 C11 N1 114.58(19) . . ?
N3 C11 H11 122.7 . . ?
Cd1 O7 H7A 111.5 . . ?
Cd1 O7 H7B 111.2 . . ?
H7A O7 H7B 107.5 . . ?

loop_
_geom_bond_atom_site_label_1
_geom_bond_atom_site_label_2
_geom_bond_distance
_geom_bond_site_symmetry_2
_geom_bond_publ_flag
Cd1 O2 2.3604(16) . ?
Cd1 O2 2.3605(16) 2_655 ?
Cd1 N4 2.423(2) 1_565 ?
Cd1 O1 2.4764(15) . ?
Cd1 O1 2.4764(15) 2_655 ?
Cd1 O7 2.2930(16) 2_655 ?
Cd1 O7 2.2929(16) . ?
Cd2 O6 2.5326(18) 4_546 ?
Cd2 O4 2.2528(16) . ?
Cd2 N1 2.3680(17) . ?
Cd2 O3 2.6141(17) . ?
Cd2 O5 2.2895(16) 4_546 ?
Cd2 O9 2.4093(19) . ?
Cd2 O8 2.3279(19) . ?
O2 C1 1.254(2) . ?
O6 Cd2 2.5326(18) 4_556 ?
O6 C3 1.238(3) . ?
O4 C2 1.256(3) . ?
N4 Cd1 2.423(2) 1_545 ?
N4 C14 1.339(2) 2_655 ?
N4 C14 1.339(2) . ?
N2 N3 1.363(2) . ?
N2 C12 1.424(2) . ?
N2 C10 1.338(3) . ?
N1 C10 1.314(3) . ?
N1 C11 1.359(3) . ?
O3 C2 1.242(3) . ?
O1 C1 1.258(2) . ?
O5 Cd2 2.2896(16) 4_556 ?
O5 C3 1.257(2) . ?
O9 H9A 0.8750 . ?
O9 H9B 0.8827 . ?
O8 H8A 0.8805 . ?
O8 H8B 0.8807 . ?
N3 C11 1.299(3) . ?
C1 C4 1.504(3) . ?
C12 C13 1.384(2) . ?
C12 C14 1.385(3) . ?
C13 C12 1.384(2) 2_655 ?
C13 H13 0.9300 . ?
C5 H5 0.9300 . ?
C5 C4 1.391(3) . ?
C5 C6 1.397(3) . ?
C4 C9 1.394(3) . ?
C3 Cd2 2.755(2) 4_556 ?
C3 C8 1.505(3) . ?
C9 H9 0.9300 . ?
C9 C8 1.394(3) . ?
C8 C7 1.383(3) . ?
C2 C6 1.501(3) . ?
C6 C7 1.394(3) . ?
C7 H7 0.9300 . ?
C10 H10 0.9300 . ?
C14 H14 0.9300 . ?
C11 H11 0.9300 . ?
O7 H7A 0.8867 . ?
O7 H7B 0.8872 . ?
